data_7008726
loop_
_publ_author_name
'Buston, Jonathan E. H.'
'Claridge, Tim D. W.'
'Heyes, Stephen J.'
'Leech, Michael A.'
'Moloney, Mark G.'
'Prout, Keith'
'Stevenson, Maya'

_publ_section_title
;
 Structural investigations of a lead(IV) tetraacetate-pyridine complex.
;
_journal_issue 19
_journal_name_full 'Dalton transactions (Cambridge, England : 2003)'
_journal_page_first 3195
_journal_page_last 3203
_journal_paper_doi 10.1039/b506366c
_journal_year 2005
_chemical_compound_source
;
?
;
_chemical_formula_moiety ' C13 H17 N1 O8 Pb1 '
_chemical_formula_sum 'C13 H17 N O8 Pb'
_chemical_formula_weight 522.48
_chemical_name_systematic
;
?
;
_space_group_IT_number 14
_symmetry_cell_setting monoclinic
_symmetry_space_group_name_Hall '-P 2yn'
_symmetry_space_group_name_H-M 'P 1 21/n 1'
_atom_sites_solution_hydrogens geom
_atom_sites_solution_primary direct
_audit_creation_date 04-04-15
_audit_creation_method CRYSTALS_ver_12.20
_cell_angle_alpha 90
_cell_angle_beta 90.901(10)
_cell_angle_gamma 90
_cell_formula_units_Z 4
_cell_length_a 8.9710(10)
_cell_length_b 13.8700(10)
_cell_length_c 12.9500(10)
_cell_measurement_reflns_used 0
_cell_measurement_temperature 150
_cell_measurement_theta_max 26
_cell_measurement_theta_min 3
_cell_volume 1611.1(2)
_computing_cell_refinement
;
Denzo/Scalepack (Otwinowski & Minor, 1996)
;
_computing_data_collection
;
Xpress Data collection (MAC Science, 1989)
;
_computing_data_reduction
;
Denzo/Scalepack (Otwinowski & Minor, 1996)
;
_computing_molecular_graphics
;
CAMERON (Watkin et al 1996)
;
_computing_publication_material
;
CRYSTALS (Watkin et al 2003)
;
_computing_structure_refinement
;
CRYSTALS (Watkin et al 2003)
;
_computing_structure_solution
;
SIR92 (Altomare et al, 1994)
;
_diffrn_ambient_pressure 1
_diffrn_ambient_temperature 150
_diffrn_measured_fraction_theta_full 0.838
_diffrn_measured_fraction_theta_max 0.832
_diffrn_measurement_device_type
;
Nonius DIP2000
;
_diffrn_measurement_method \w/2\q
_diffrn_radiation_monochromator graphite
_diffrn_radiation_type 'Mo K\a'
_diffrn_radiation_wavelength 0.71073
_diffrn_reflns_av_R_equivalents 0.00
_diffrn_reflns_limit_h_max 11
_diffrn_reflns_limit_h_min -11
_diffrn_reflns_limit_k_max 17
_diffrn_reflns_limit_k_min 0
_diffrn_reflns_limit_l_max 16
_diffrn_reflns_limit_l_min 0
_diffrn_reflns_number 8035
_diffrn_reflns_theta_full 25.961
_diffrn_reflns_theta_max 26.491
_diffrn_reflns_theta_min 2.704
_diffrn_standards_decay_% 0.00
_diffrn_standards_interval_count 0
_diffrn_standards_interval_time 0
_diffrn_standards_number 0
_exptl_absorpt_coefficient_mu 10.512
_exptl_absorpt_correction_T_max 0.07
_exptl_absorpt_correction_T_min 0.07
_exptl_absorpt_correction_type multi-scan
_exptl_absorpt_process_details
;
Denzo/Scalepack (Otwinowski & Minor, 1996)
;
_exptl_crystal_colour ' white '
_exptl_crystal_density_diffrn 2.154
_exptl_crystal_description ' block '
_exptl_crystal_F_000 992
_exptl_crystal_size_max 0.35
_exptl_crystal_size_mid 0.25
_exptl_crystal_size_min 0.25
_refine_diff_density_max 1.24
_refine_diff_density_min -1.10
_refine_ls_extinction_coef 57(4)
_refine_ls_extinction_method 'Larson 1970 Crystallographic Computing eq 22'
_refine_ls_goodness_of_fit_ref 1.2189
_refine_ls_hydrogen_treatment mixed
_refine_ls_matrix_type full
_refine_ls_number_parameters 209
_refine_ls_number_reflns 2415
_refine_ls_number_restraints 0
_refine_ls_R_factor_all 0.0291
_refine_ls_R_factor_gt 0.0243
_refine_ls_shift/su_max 0.001232
_refine_ls_structure_factor_coef F
_refine_ls_weighting_details
;
Method, part 1, Chebychev polynomial, (Watkin, 1994, Prince, 1982)
[weight] = 1.0/[A~0~*T~0~(x)+A~1~*T~1~(x) ... +A~n-1~]*T~n-1~(x)]
where A~i~ are the Chebychev coefficients listed below and x= Fcalc/Fmax
Method = Robust Weighting (Prince, 1982)
W = [weight] * [1-(deltaF/6*sigmaF)^2^]^2^
A~i~ are:
1.55 -0.316 1.30
;
_refine_ls_weighting_scheme calc
_refine_ls_wR_factor_all 0.0276
_refine_ls_wR_factor_gt 0.0274
_refine_ls_wR_factor_ref 0.0274
_reflns_limit_h_max 11
_reflns_limit_h_min -11
_reflns_limit_k_max 17
_reflns_limit_k_min 0
_reflns_limit_l_max 16
_reflns_limit_l_min 0
_reflns_number_gt 2415
_reflns_number_total 2904
_reflns_threshold_expression I>3.00u(I)
_cod_data_source_file b506366c.txt
_cod_data_source_block CRYSTALS_cif_a
_cod_depositor_comments
;
The following automatic conversions were performed:
'_symmetry_cell_setting' value 'Monoclinic' changed to 'monoclinic'
according to '/home/saulius/struct/CIF-dictionaries/cif_core.dic'
dictionary named 'cif_core.dic' version 2.4.1 from 2010-06-29.

Automatic conversion script
Id: cif_fix_enum 1527 2010-12-29 10:47:43Z saulius 
;
_cod_original_sg_symbol_H-M 'P 1 21/n 1 '
_cod_original_formula_sum ' C13 H17 N1 O8 Pb1 '
_cod_database_code 7008726

loop_
_symmetry_equiv_pos_as_xyz
x,y,z
-x,-y,-z
-x+1/2,y+1/2,-z+1/2
x+1/2,-y+1/2,z+1/2

loop_
_atom_site_label
_atom_site_type_symbol
_atom_site_fract_x
_atom_site_fract_y
_atom_site_fract_z
_atom_site_U_iso_or_equiv
_atom_site_occupancy
_atom_site_adp_type
_atom_site_refinement_flags_posn
_atom_site_refinement_flags_adp
_atom_site_refinement_flags_occupancy
_atom_site_disorder_assembly
_atom_site_disorder_group
_atom_site_attached_hydrogens
Pb1 Pb 0.294926(13) 0.216425(10) 0.435962(10) 0.0112 1.0000 Uani . . . . . .
C3 C 0.1563(4) 0.1001(3) 0.5739(3) 0.0154 1.0000 Uani . . . . . .
C5 C 0.0727(5) 0.0493(3) 0.6574(4) 0.0211 1.0000 Uani . . . . . .
C11 C 0.3278(4) 0.4035(3) 0.4026(3) 0.0134 1.0000 Uani . . . . . .
C13 C 0.3530(5) 0.5086(4) 0.3856(4) 0.0209 1.0000 Uani . . . . . .
C21 C 0.0072(4) 0.2343(3) 0.3428(4) 0.0185 1.0000 Uani . . . . . .
C23 C -0.1284(5) 0.2159(3) 0.2776(4) 0.0204 1.0000 Uani . . . . . .
C19 C 0.4684(4) 0.1618(3) 0.2304(3) 0.0138 1.0000 Uani . . . . . .
C14 C 0.5363(4) 0.1067(3) 0.1558(3) 0.0185 1.0000 Uani . . . . . .
C15 C 0.5630(4) 0.0093(3) 0.1752(4) 0.0183 1.0000 Uani . . . . . .
C16 C 0.5220(5) -0.0281(3) 0.2695(4) 0.0185 1.0000 Uani . . . . . .
C17 C 0.4539(4) 0.0308(3) 0.3411(3) 0.0164 1.0000 Uani . . . . . .
C7 C 0.6006(4) 0.2253(3) 0.5035(3) 0.0150 1.0000 Uani . . . . . .
C9 C 0.7420(5) 0.1979(4) 0.5611(4) 0.0272 1.0000 Uani . . . . . .
N18 N 0.4254(3) 0.1240(2) 0.3203(3) 0.0112 1.0000 Uani . . . . . .
O4 O 0.1594(3) 0.1927(2) 0.5755(3) 0.0160 1.0000 Uani . . . . . .
O2 O 0.2218(3) 0.0553(2) 0.5050(3) 0.0207 1.0000 Uani . . . . . .
O10 O 0.3231(3) 0.3463(2) 0.3274(2) 0.0143 1.0000 Uani . . . . . .
O12 O 0.3129(3) 0.3712(2) 0.4935(2) 0.0145 1.0000 Uani . . . . . .
O22 O 0.0175(4) 0.3015(3) 0.4050(3) 0.0230 1.0000 Uani . . . . . .
O20 O 0.1175(3) 0.1748(2) 0.3304(3) 0.0192 1.0000 Uani . . . . . .
O6 O 0.4800(3) 0.1807(2) 0.5377(2) 0.0160 1.0000 Uani . . . . . .
O8 O 0.5959(3) 0.2803(2) 0.4316(3) 0.0212 1.0000 Uani . . . . . .
H51 H 0.0806 -0.0221 0.6468 0.0221 1.0000 Uiso . . . . . .
H52 H 0.1189 0.0662 0.7263 0.0221 1.0000 Uiso . . . . . .
H53 H -0.0333 0.0693 0.6555 0.0221 1.0000 Uiso . . . . . .
H131 H 0.3536 0.5428 0.4545 0.0218 1.0000 Uiso . . . . . .
H132 H 0.4519 0.5184 0.3526 0.0218 1.0000 Uiso . . . . . .
H133 H 0.2723 0.5354 0.3410 0.0218 1.0000 Uiso . . . . . .
H231 H -0.1111 0.1586 0.2325 0.0213 1.0000 Uiso . . . . . .
H232 H -0.2154 0.2040 0.3226 0.0213 1.0000 Uiso . . . . . .
H233 H -0.1489 0.2737 0.2328 0.0213 1.0000 Uiso . . . . . .
H191 H 0.4513 0.2324 0.2177 0.0137 1.0000 Uiso . . . . . .
H141 H 0.5676 0.1338 0.0888 0.0190 1.0000 Uiso . . . . . .
H151 H 0.6097 -0.0317 0.1219 0.0198 1.0000 Uiso . . . . . .
H161 H 0.5420 -0.0974 0.2853 0.0186 1.0000 Uiso . . . . . .
H171 H 0.4252 0.0036 0.4099 0.0155 1.0000 Uiso . . . . . .
H91 H 0.8281 0.2332 0.5323 0.0268 1.0000 Uiso . . . . . .
H92 H 0.7317 0.2139 0.6362 0.0268 1.0000 Uiso . . . . . .
H93 H 0.7587 0.1265 0.5541 0.0268 1.0000 Uiso . . . . . .

loop_
_atom_site_aniso_label
_atom_site_aniso_U_11
_atom_site_aniso_U_22
_atom_site_aniso_U_33
_atom_site_aniso_U_23
_atom_site_aniso_U_13
_atom_site_aniso_U_12
Pb1 0.01371(10) 0.01161(11) 0.00830(12) -0.00019(6) 0.00144(6) -0.00061(5)
C3 0.0126(16) 0.017(2) 0.017(2) 0.003(2) 0.0000(14) 0.0003(14)
C5 0.0248(19) 0.018(2) 0.021(2) 0.007(2) 0.0080(16) -0.0013(16)
C11 0.0101(15) 0.017(2) 0.013(2) 0.0018(18) 0.0008(14) 0.0031(13)
C13 0.025(2) 0.018(2) 0.020(2) 0.001(2) 0.0008(17) -0.0041(16)
C21 0.0123(18) 0.022(2) 0.021(2) 0.011(2) 0.0009(16) -0.0036(15)
C23 0.023(2) 0.022(2) 0.016(2) 0.0011(19) -0.0035(18) -0.0013(16)
C19 0.0185(17) 0.015(2) 0.0083(18) 0.0014(18) -0.0020(13) -0.0002(14)
C14 0.0183(18) 0.022(2) 0.015(2) -0.0013(19) 0.0059(15) -0.0020(15)
C15 0.0196(17) 0.019(2) 0.016(2) -0.004(2) 0.0055(15) -0.0023(15)
C16 0.0272(19) 0.013(2) 0.015(2) 0.0025(19) 0.0021(16) 0.0004(15)
C17 0.025(2) 0.012(2) 0.012(2) -0.0016(17) -0.0007(15) 0.0032(15)
C7 0.0156(18) 0.020(2) 0.010(2) -0.0025(19) -0.0009(15) -0.0001(14)
C9 0.0180(19) 0.042(3) 0.021(3) 0.006(2) -0.0044(17) -0.0027(19)
N18 0.0134(13) 0.0097(16) 0.0103(16) -0.0002(14) -0.0014(11) -0.0007(10)
O4 0.0192(13) 0.0129(14) 0.0161(16) 0.0009(14) 0.0056(11) -0.0032(11)
O2 0.0216(14) 0.0203(16) 0.0205(17) -0.0075(15) 0.0066(12) -0.0032(11)
O10 0.0184(12) 0.0110(13) 0.0136(14) 0.0008(14) 0.0005(10) -0.0015(11)
O12 0.0175(13) 0.0140(15) 0.0121(14) -0.0018(13) 0.0035(10) -0.0026(10)
O22 0.0253(16) 0.0256(18) 0.0181(18) -0.0037(16) 0.0017(13) -0.0035(12)
O20 0.0156(13) 0.0163(16) 0.0256(17) -0.0013(14) -0.0036(11) 0.0027(10)
O6 0.0123(12) 0.0228(16) 0.0128(15) 0.0037(14) -0.0026(10) -0.0054(10)
O8 0.0192(14) 0.0249(18) 0.0194(18) 0.0068(15) -0.0005(12) -0.0004(11)

loop_
_atom_type_symbol
_atom_type_scat_dispersion_real
_atom_type_scat_dispersion_imag
_atom_type_scat_Cromer_Mann_a1
_atom_type_scat_Cromer_Mann_b1
_atom_type_scat_Cromer_Mann_a2
_atom_type_scat_Cromer_Mann_b2
_atom_type_scat_Cromer_Mann_a3
_atom_type_scat_Cromer_Mann_b3
_atom_type_scat_Cromer_Mann_a4
_atom_type_scat_Cromer_Mann_b4
_atom_type_scat_Cromer_Mann_c
_atom_type_scat_source
'C ' 0.0033 0.0016 2.3100 20.8439 1.0200 10.2075 1.5886 0.5687 0.8650 51.6512 0.2156 International_Tables_Vol_IV_Table_2.2B
'H ' 0.0000 0.0000 0.4930 10.5109 0.3229 26.1257 0.1402 3.1424 0.0408 57.7998 0.0030 International_Tables_Vol_IV_Table_2.2B
'O ' 0.0106 0.0060 3.0485 13.2771 2.2868 5.7011 1.5463 0.3239 0.8670 32.9089 0.2508 International_Tables_Vol_IV_Table_2.2B
'N ' 0.0061 0.0033 12.2126 0.0057 3.1322 9.8933 2.0125 28.9975 1.1663 0.5826 -11.5290 International_Tables_Vol_IV_Table_2.2B
'Pb ' -3.3944 10.1111 31.0617 0.6902 13.0637 2.3576 18.4420 8.6180 5.9696 47.2579 13.4118 International_Tables_Vol_IV_Table_2.2B

loop_
_geom_angle_atom_site_label_1
_geom_angle_site_symmetry_1
_geom_angle_atom_site_label_2
_geom_angle_site_symmetry_2
_geom_angle_atom_site_label_3
_geom_angle_site_symmetry_3
_geom_angle
_geom_angle_publ_flag
C3 . Pb1 . C11 . 137.84(12) yes
C3 . Pb1 . C21 . 84.77(12) yes
C11 . Pb1 . C21 . 87.02(12) yes
C3 . Pb1 . C7 . 105.67(12) yes
C11 . Pb1 . C7 . 84.22(12) yes
C21 . Pb1 . C7 . 169.46(14) yes
C3 . Pb1 . N18 . 109.79(13) yes
C11 . Pb1 . N18 . 112.33(12) yes
C21 . Pb1 . N18 . 103.88(13) yes
C7 . Pb1 . N18 . 74.26(12) yes
C3 . Pb1 . O4 . 27.86(12) yes
C11 . Pb1 . O4 . 110.00(12) yes
C21 . Pb1 . O4 . 81.53(12) yes
C7 . Pb1 . O4 . 106.98(12) yes
N18 . Pb1 . O4 . 137.52(11) yes
C3 . Pb1 . O2 . 27.08(12) yes
C11 . Pb1 . O2 . 164.90(11) yes
C21 . Pb1 . O2 . 89.31(12) yes
C7 . Pb1 . O2 . 100.64(12) yes
N18 . Pb1 . O2 . 82.77(11) yes
C3 . Pb1 . O10 . 156.98(10) yes
C11 . Pb1 . O10 . 28.31(12) yes
C21 . Pb1 . O10 . 77.30(11) yes
C7 . Pb1 . O10 . 92.24(11) yes
N18 . Pb1 . O10 . 88.67(11) yes
C3 . Pb1 . O12 . 112.02(12) yes
C11 . Pb1 . O12 . 28.61(12) yes
C21 . Pb1 . O12 . 96.65(12) yes
C7 . Pb1 . O12 . 78.31(11) yes
N18 . Pb1 . O12 . 134.65(11) yes
C3 . Pb1 . O22 . 85.93(11) yes
C11 . Pb1 . O22 . 70.23(10) yes
C21 . Pb1 . O22 . 25.36(13) yes
C7 . Pb1 . O22 . 151.15(12) yes
N18 . Pb1 . O22 . 127.29(11) yes
C3 . Pb1 . O20 . 85.23(13) yes
C11 . Pb1 . O20 . 103.98(12) yes
C21 . Pb1 . O20 . 25.81(14) yes
C7 . Pb1 . O20 . 153.62(12) yes
N18 . Pb1 . O20 . 79.46(11) yes
C3 . Pb1 . O6 . 79.57(11) yes
C11 . Pb1 . O6 . 103.74(12) yes
C21 . Pb1 . O6 . 164.28(12) yes
C7 . Pb1 . O6 . 26.10(12) yes
N18 . Pb1 . O6 . 82.84(12) yes
C3 . Pb1 . O8 . 129.92(11) yes
C11 . Pb1 . O8 . 65.36(10) yes
C21 . Pb1 . O8 . 145.14(11) yes
C7 . Pb1 . O8 . 24.34(12) yes
N18 . Pb1 . O8 . 70.61(11) yes
O4 . Pb1 . O2 . 54.93(11) yes
O4 . Pb1 . O10 . 132.86(11) yes
O2 . Pb1 . O10 . 161.94(11) yes
O4 . Pb1 . O12 . 84.83(11) yes
O2 . Pb1 . O12 . 138.04(10) yes
O10 . Pb1 . O12 . 56.91(11) yes
O4 . Pb1 . O22 . 71.27(11) yes
O2 . Pb1 . O22 . 101.07(10) yes
O10 . Pb1 . O22 . 71.69(10) yes
O12 . Pb1 . O22 . 72.85(10) yes
O4 . Pb1 . O20 . 93.89(12) yes
O2 . Pb1 . O20 . 78.01(12) yes
O10 . Pb1 . O20 . 84.81(11) yes
O12 . Pb1 . O20 . 120.45(11) yes
O22 . Pb1 . O20 . 51.17(11) yes
O4 . Pb1 . O6 . 83.99(12) yes
O2 . Pb1 . O6 . 77.32(11) yes
O10 . Pb1 . O6 . 117.46(10) yes
O12 . Pb1 . O6 . 88.09(11) yes
O22 . Pb1 . O6 . 149.70(12) yes
O4 . Pb1 . O8 . 126.54(11) yes
O2 . Pb1 . O8 . 122.74(10) yes
O10 . Pb1 . O8 . 68.32(10) yes
O12 . Pb1 . O8 . 69.53(10) yes
O22 . Pb1 . O8 . 135.52(10) yes
O20 . Pb1 . O6 . 151.16(13) yes
O20 . Pb1 . O8 . 139.57(11) yes
O6 . Pb1 . O8 . 50.41(11) yes
Pb1 . C3 . C5 . 171.6(3) yes
Pb1 . C3 . O4 . 53.7(2) yes
C5 . C3 . O4 . 117.9(4) yes
Pb1 . C3 . O2 . 66.4(2) yes
C5 . C3 . O2 . 122.0(4) yes
O4 . C3 . O2 . 120.1(4) yes
C3 . C5 . H51 . 109.107 no
C3 . C5 . H52 . 109.127 no
H51 . C5 . H52 . 108.822 no
C3 . C5 . H53 . 109.959 no
H51 . C5 . H53 . 110.019 no
H52 . C5 . H53 . 109.782 no
Pb1 . C11 . C13 . 177.5(3) yes
Pb1 . C11 . O10 . 60.4(2) yes
C13 . C11 . O10 . 120.4(4) yes
Pb1 . C11 . O12 . 59.2(2) yes
C13 . C11 . O12 . 120.1(4) yes
O10 . C11 . O12 . 119.6(4) yes
C11 . C13 . H131 . 109.114 no
C11 . C13 . H132 . 109.510 no
H131 . C13 . H132 . 108.673 no
C11 . C13 . H133 . 109.995 no
H131 . C13 . H133 . 109.294 no
H132 . C13 . H133 . 110.227 no
Pb1 . C21 . C23 . 162.3(4) yes
Pb1 . C21 . O22 . 74.4(3) yes
C23 . C21 . O22 . 123.4(4) yes
Pb1 . C21 . O20 . 46.3(2) yes
C23 . C21 . O20 . 115.9(4) yes
O22 . C21 . O20 . 120.7(4) yes
C21 . C23 . H231 . 109.482 no
C21 . C23 . H232 . 109.742 no
H231 . C23 . H232 . 109.821 no
C21 . C23 . H233 . 109.367 no
H231 . C23 . H233 . 108.948 no
H232 . C23 . H233 . 109.462 no
C14 . C19 . N18 . 121.9(4) yes
C14 . C19 . H191 . 119.498 no
N18 . C19 . H191 . 118.623 no
C19 . C14 . C15 . 119.1(4) yes
C19 . C14 . H141 . 122.540 no
C15 . C14 . H141 . 118.343 no
C14 . C15 . C16 . 118.4(4) yes
C14 . C15 . H151 . 120.247 no
C16 . C15 . H151 . 121.365 no
C15 . C16 . C17 . 119.7(4) yes
C15 . C16 . H161 . 119.527 no
C17 . C16 . H161 . 120.740 no
C16 . C17 . N18 . 121.2(4) yes
C16 . C17 . H171 . 119.583 no
N18 . C17 . H171 . 119.177 no
Pb1 . C7 . C9 . 158.7(3) yes
Pb1 . C7 . O6 . 45.72(19) yes
C9 . C7 . O6 . 113.6(4) yes
Pb1 . C7 . O8 . 76.7(2) yes
C9 . C7 . O8 . 124.1(4) yes
O6 . C7 . O8 . 122.3(4) yes
C7 . C9 . H91 . 110.030 no
C7 . C9 . H92 . 109.522 no
H91 . C9 . H92 . 109.884 no
C7 . C9 . H93 . 109.158 no
H91 . C9 . H93 . 109.499 no
H92 . C9 . H93 . 108.724 no
Pb1 . N18 . C17 . 120.1(3) yes
Pb1 . N18 . C19 . 120.2(3) yes
C17 . N18 . C19 . 119.6(4) yes
Pb1 . O4 . C3 . 98.4(3) yes
Pb1 . O2 . C3 . 86.6(3) yes
Pb1 . O10 . C11 . 91.3(2) yes
Pb1 . O12 . C11 . 92.2(3) yes
C21 . O22 . Pb1 . 80.3(3) yes
Pb1 . O20 . C21 . 107.9(3) yes
C7 . O6 . Pb1 . 108.2(3) yes
C7 . O8 . Pb1 . 78.9(2) yes

loop_
_geom_bond_atom_site_label_1
_geom_bond_site_symmetry_1
_geom_bond_atom_site_label_2
_geom_bond_site_symmetry_2
_geom_bond_distance
_geom_bond_publ_flag
Pb1 . C3 . 2.722(4) yes
Pb1 . C11 . 2.648(4) yes
Pb1 . C21 . 2.843(4) yes
Pb1 . C7 . 2.868(4) yes
Pb1 . N18 . 2.304(3) yes
Pb1 . O4 . 2.218(3) yes
Pb1 . O2 . 2.499(3) yes
Pb1 . O10 . 2.302(3) yes
Pb1 . O12 . 2.277(3) yes
Pb1 . O22 . 2.778(3) yes
Pb1 . O20 . 2.161(3) yes
Pb1 . O6 . 2.161(3) yes
Pb1 . O8 . 2.844(3) yes
C3 . C5 . 1.501(6) yes
C3 . O4 . 1.286(5) yes
C3 . O2 . 1.241(5) yes
C5 . H51 . 1.003 no
C5 . H52 . 1.006 no
C5 . H53 . 0.991 no
C11 . C13 . 1.491(6) yes
C11 . O10 . 1.256(5) yes
C11 . O12 . 1.269(5) yes
C13 . H131 . 1.011 no
C13 . H132 . 0.999 no
C13 . H133 . 0.992 no
C21 . C23 . 1.491(6) yes
C21 . O22 . 1.235(7) yes
C21 . O20 . 1.300(6) yes
C23 . H231 . 1.001 no
C23 . H232 . 0.995 no
C23 . H233 . 1.005 no
C19 . C14 . 1.381(6) yes
C19 . N18 . 1.339(5) yes
C19 . H191 . 1.004 no
C14 . C15 . 1.394(7) yes
C14 . H141 . 0.991 no
C15 . C16 . 1.383(6) yes
C15 . H151 . 0.992 no
C16 . C17 . 1.384(6) yes
C16 . H161 . 0.998 no
C17 . N18 . 1.344(6) yes
C17 . H171 . 1.005 no
C7 . C9 . 1.510(6) yes
C7 . O6 . 1.328(5) yes
C7 . O8 . 1.204(6) yes
C9 . H91 . 0.993 no
C9 . H92 . 1.002 no
C9 . H93 . 1.007 no
